data_7032283
loop_
_publ_author_name
'Nagao, Hirotaka'
'Shimura, Naoto'
'Yonezawa, Haruka'

_publ_section_title
;
 Formation of bis(2-pyridylcarbonyl)aminate by oxidation of
 ethylbis(2-pyridylmethyl)amine on the trichloridoruthenium(iii) complex.
;
_journal_issue 41
_journal_name_full 'Dalton transactions (Cambridge, England : 2003)'
_journal_page_first 15391
_journal_page_last 15397
_journal_paper_doi 10.1039/c4dt01842g
_journal_volume 43
_journal_year 2014
_chemical_formula_moiety 'C12 H9 N3 O2 Ru, 2(H2 O), 5(H1 O0.5)'
_chemical_formula_sum 'C12 H18 Cl3 N3 O6.5 Ru'
_chemical_formula_weight 515.72
_space_group_IT_number 14
_symmetry_cell_setting monoclinic
_symmetry_Int_Tables_number 14
_symmetry_space_group_name_Hall '-P 2yn'
_symmetry_space_group_name_H-M 'P 1 21/n 1'
_atom_sites_solution_hydrogens geom
_atom_sites_solution_primary direct
_atom_sites_solution_secondary difmap
_cell_angle_alpha 90.0000
_cell_angle_beta 96.7949(15)
_cell_angle_gamma 90.0000
_cell_formula_units_Z 4
_cell_length_a 10.139(4)
_cell_length_b 8.711(4)
_cell_length_c 21.250(8)
_cell_measurement_reflns_used 5055
_cell_measurement_temperature 93
_cell_measurement_theta_max 27.48
_cell_measurement_theta_min 3.03
_cell_volume 1863.6(13)
_computing_cell_refinement CrystalClear
_computing_data_collection 'CrystalClear (Rigaku Corp., 2000)'
_computing_data_reduction CrystalClear
_computing_molecular_graphics 'CrystalStructure 4.0'
_computing_publication_material 'CrystalStructure 4.0 (Rigaku, 2010)'
_computing_structure_refinement 'SHELXL97 (Sheldrick, 2008)'
_computing_structure_solution 'SIR92 (Altomare, et al., 1994)'
_diffrn_ambient_temperature 93
_diffrn_detector_area_resol_mean 7.314
_diffrn_measured_fraction_theta_full 0.995
_diffrn_measured_fraction_theta_max 0.995
_diffrn_measurement_device_type 'Rigaku Mercury70'
_diffrn_measurement_method \w
_diffrn_radiation_type 'Mo K\a'
_diffrn_radiation_wavelength 0.71070
_diffrn_reflns_av_R_equivalents 0.0267
_diffrn_reflns_limit_h_max 11
_diffrn_reflns_limit_h_min -13
_diffrn_reflns_limit_k_max 10
_diffrn_reflns_limit_k_min -11
_diffrn_reflns_limit_l_max 27
_diffrn_reflns_limit_l_min -27
_diffrn_reflns_number 14104
_diffrn_reflns_theta_full 27.50
_diffrn_reflns_theta_max 27.50
_diffrn_standards_number 0
_exptl_absorpt_coefficient_mu 1.307
_exptl_absorpt_correction_T_max 0.962
_exptl_absorpt_correction_T_min 0.868
_exptl_absorpt_correction_type multi-scan
_exptl_absorpt_process_details 'REQAB (Rigaku, 1998)'
_exptl_crystal_colour red
_exptl_crystal_density_diffrn 1.838
_exptl_crystal_density_method 'not measured'
_exptl_crystal_description block
_exptl_crystal_F_000 1032.00
_exptl_crystal_size_max 0.075
_exptl_crystal_size_mid 0.060
_exptl_crystal_size_min 0.030
_refine_diff_density_max 1.020
_refine_diff_density_min -0.710
_refine_ls_extinction_method none
_refine_ls_goodness_of_fit_ref 1.117
_refine_ls_hydrogen_treatment constr
_refine_ls_number_parameters 253
_refine_ls_number_reflns 4255
_refine_ls_number_restraints 0
_refine_ls_R_factor_gt 0.0352
_refine_ls_shift/su_max 0.001
_refine_ls_structure_factor_coef Fsqd
_refine_ls_weighting_details 'w = 1/[\s^2^(Fo^2^)+(0.0242P)^2^+4.7157P] where P=(Fo^2^+2Fc^2^)/3'
_refine_ls_weighting_scheme calc
_refine_ls_wR_factor_ref 0.0794
_reflns_number_gt 3845
_reflns_number_total 4265
_reflns_threshold_expression F^2^>2.0\s(F^2^)
_cod_data_source_file c4dt01842g2.cif
_cod_data_source_block RuCl3Hbpca
_cod_depositor_comments 'Adding full bibliography for 7032281--7032283.cif.'
_cod_original_cell_volume 1863.6(12)
_cod_original_formula_sum 'C12 H18 Cl3 N3 O6.50 Ru'
_cod_database_code 7032283

loop_
_symmetry_equiv_pos_site_id
_symmetry_equiv_pos_as_xyz
1 +X,+Y,+Z
2 1/2-X,1/2+Y,1/2-Z
3 -X,-Y,-Z
4 1/2+X,1/2-Y,1/2+Z

loop_
_atom_site_label
_atom_site_type_symbol
_atom_site_fract_x
_atom_site_fract_y
_atom_site_fract_z
_atom_site_U_iso_or_equiv
_atom_site_adp_type
_atom_site_occupancy
_atom_site_symmetry_multiplicity
_atom_site_calc_flag
_atom_site_refinement_flags
Ru(1) Ru 0.23298(2) 0.22317(3) 0.390204(11) 0.01527(8) Uani 1.0 4 d .
Cl(1) Cl 0.23661(8) 0.23130(9) 0.27790(3) 0.02504(17) Uani 1.0 4 d .
Cl(2) Cl 0.44788(7) 0.11337(8) 0.40146(3) 0.02004(15) Uani 1.0 4 d .
Cl(3) Cl 0.01991(7) 0.33432(9) 0.38096(4) 0.02353(16) Uani 1.0 4 d .
O(1) O 0.2205(3) 0.0434(3) 0.56517(10) 0.0276(6) Uani 1.0 4 d .
O(2) O 0.2798(3) 0.3661(3) 0.57345(10) 0.0256(5) Uani 1.0 4 d .
O(3) O 0.4987(3) 0.0224(4) 0.73408(14) 0.0486(8) Uani 1.0 4 d .
O(4) O 0.3010(4) 0.1885(7) 0.68273(14) 0.0942(18) Uani 1.0 4 d .
O(5) O 0.2182(6) -0.1433(6) 0.6673(3) 0.0334(12) Uani 0.5000 4 d .
O(6) O 0.2157(8) -0.0909(9) 0.7827(3) 0.0562(17) Uani 0.5000 4 d .
O(7) O 0.4241(7) -0.3475(7) 0.7022(3) 0.0514(16) Uani 0.5000 4 d .
O(8) O 0.2961(7) -0.2519(9) 0.6644(3) 0.0577(19) Uani 0.5000 4 d .
O(9) O 0.3577(6) 0.4799(9) 0.7264(4) 0.064(3) Uani 0.5000 4 d .
N(1) N 0.2364(3) 0.2161(3) 0.48332(11) 0.0163(5) Uani 1.0 4 d .
N(2) N 0.1519(3) 0.0078(3) 0.39762(12) 0.0182(5) Uani 1.0 4 d .
N(3) N 0.3092(3) 0.4387(3) 0.41069(12) 0.0176(5) Uani 1.0 4 d .
C(1) C 0.2060(3) 0.0770(4) 0.50888(14) 0.0195(6) Uani 1.0 4 d .
C(2) C 0.2771(3) 0.3472(4) 0.51636(14) 0.0184(6) Uani 1.0 4 d .
C(3) C 0.1500(3) -0.0349(4) 0.45898(15) 0.0193(6) Uani 1.0 4 d .
C(4) C 0.0959(3) -0.1732(4) 0.47505(17) 0.0243(7) Uani 1.0 4 d .
C(5) C 0.0445(3) -0.2718(4) 0.42699(19) 0.0286(8) Uani 1.0 4 d .
C(6) C 0.0481(4) -0.2291(4) 0.36478(18) 0.0284(8) Uani 1.0 4 d .
C(7) C 0.1033(3) -0.0884(4) 0.35150(16) 0.0235(7) Uani 1.0 4 d .
C(8) C 0.3173(3) 0.4716(4) 0.47360(14) 0.0183(6) Uani 1.0 4 d .
C(9) C 0.3635(3) 0.6112(4) 0.49778(16) 0.0220(7) Uani 1.0 4 d .
C(10) C 0.4013(3) 0.7216(4) 0.45650(17) 0.0243(7) Uani 1.0 4 d .
C(11) C 0.3920(3) 0.6897(4) 0.39233(17) 0.0253(7) Uani 1.0 4 d .
C(12) C 0.3452(3) 0.5462(4) 0.37103(15) 0.0219(7) Uani 1.0 4 d .
H(1) H 0.0940 -0.2002 0.5182 0.0292 Uiso 1.0 4 calc R
H(2) H 0.0073 -0.3676 0.4369 0.0343 Uiso 1.0 4 calc R
H(3) H 0.0132 -0.2952 0.3313 0.0340 Uiso 1.0 4 calc R
H(4) H 0.1065 -0.0598 0.3086 0.0282 Uiso 1.0 4 calc R
H(5) H 0.3692 0.6313 0.5420 0.0264 Uiso 1.0 4 calc R
H(6) H 0.4333 0.8185 0.4721 0.0292 Uiso 1.0 4 calc R
H(7) H 0.4170 0.7643 0.3633 0.0304 Uiso 1.0 4 calc R
H(8) H 0.3386 0.5239 0.3270 0.0262 Uiso 1.0 4 calc R

loop_
_atom_site_aniso_label
_atom_site_aniso_U_11
_atom_site_aniso_U_22
_atom_site_aniso_U_33
_atom_site_aniso_U_12
_atom_site_aniso_U_13
_atom_site_aniso_U_23
Ru(1) 0.02050(13) 0.01167(12) 0.01314(12) -0.00064(9) -0.00003(8) -0.00035(8)
Cl(1) 0.0351(5) 0.0252(4) 0.0141(4) 0.0028(4) -0.0001(3) -0.0011(3)
Cl(2) 0.0212(4) 0.0175(4) 0.0212(4) 0.0004(3) 0.0016(3) -0.0015(3)
Cl(3) 0.0238(4) 0.0212(4) 0.0246(4) 0.0044(3) -0.0010(3) 0.0016(3)
O(1) 0.0272(12) 0.0350(14) 0.0206(11) 0.0060(10) 0.0022(10) 0.0122(10)
O(2) 0.0267(12) 0.0327(14) 0.0173(11) -0.0029(10) 0.0025(9) -0.0060(10)
O(3) 0.0543(18) 0.0514(19) 0.0422(17) -0.0220(15) 0.0141(14) -0.0260(14)
O(4) 0.0332(17) 0.227(6) 0.0217(15) -0.017(3) -0.0015(13) 0.018(3)
O(5) 0.035(3) 0.034(3) 0.027(3) -0.013(3) -0.013(3) 0.013(3)
O(6) 0.072(5) 0.051(5) 0.047(4) -0.012(4) 0.010(4) 0.002(4)
O(7) 0.065(4) 0.040(4) 0.052(4) 0.004(3) 0.019(4) 0.006(3)
O(8) 0.040(4) 0.085(6) 0.047(4) -0.028(4) 0.000(3) 0.016(4)
O(9) 0.027(4) 0.052(5) 0.109(7) -0.012(3) -0.015(4) -0.025(4)
N(1) 0.0169(12) 0.0150(12) 0.0166(12) 0.0004(10) -0.0001(10) 0.0002(10)
N(2) 0.0190(12) 0.0122(12) 0.0229(13) 0.0008(10) 0.0001(10) -0.0016(10)
N(3) 0.0191(12) 0.0119(12) 0.0216(13) 0.0009(10) 0.0012(10) -0.0010(10)
C(1) 0.0135(14) 0.0213(16) 0.0234(15) 0.0041(12) 0.0011(11) 0.0045(12)
C(2) 0.0137(13) 0.0213(16) 0.0198(14) 0.0019(12) 0.0002(11) -0.0047(12)
C(3) 0.0146(14) 0.0156(15) 0.0279(16) 0.0046(11) 0.0037(12) 0.0024(12)
C(4) 0.0168(14) 0.0180(16) 0.0393(19) 0.0038(12) 0.0078(13) 0.0051(14)
C(5) 0.0157(15) 0.0146(15) 0.057(3) 0.0011(12) 0.0089(15) 0.0007(15)
C(6) 0.0204(16) 0.0178(16) 0.045(2) 0.0003(13) -0.0026(15) -0.0084(15)
C(7) 0.0225(16) 0.0170(16) 0.0303(17) 0.0006(12) -0.0001(13) -0.0072(13)
C(8) 0.0138(13) 0.0164(15) 0.0238(15) 0.0029(11) -0.0012(11) -0.0023(12)
C(9) 0.0151(14) 0.0189(16) 0.0309(17) 0.0041(12) -0.0014(12) -0.0085(13)
C(10) 0.0163(14) 0.0142(15) 0.0402(19) 0.0010(12) -0.0061(13) -0.0032(14)
C(11) 0.0173(15) 0.0186(17) 0.0395(19) -0.0024(12) 0.0011(14) 0.0054(14)
C(12) 0.0213(15) 0.0193(16) 0.0248(16) 0.0009(12) 0.0017(12) 0.0031(13)

loop_
_atom_type_symbol
_atom_type_description
_atom_type_scat_dispersion_real
_atom_type_scat_dispersion_imag
_atom_type_scat_source
C C 0.0033 0.0016
;
International Tables for Crystallography
(1992, Vol. C, Tables 4.2.6.8 and 6.1.1.4)
;
H H 0.0000 0.0000
;
International Tables for Crystallography
(1992, Vol. C, Table 6.1.1.4)
;
Cl Cl 0.1484 0.1585
;
International Tables for Crystallography
(1992, Vol. C, Tables 4.2.6.8 and 6.1.1.4)
;
N N 0.0061 0.0033
;
International Tables for Crystallography
(1992, Vol. C, Tables 4.2.6.8 and 6.1.1.4)
;
O O 0.0106 0.0060
;
International Tables for Crystallography
(1992, Vol. C, Tables 4.2.6.8 and 6.1.1.4)
;
Ru Ru -1.2594 0.8363
;
International Tables for Crystallography
(1992, Vol. C, Tables 4.2.6.8 and 6.1.1.4)
;

loop_
_geom_angle_atom_site_label_1
_geom_angle_atom_site_label_2
_geom_angle_atom_site_label_3
_geom_angle
Cl(1) Ru(1) Cl(2) 89.43(3)
Cl(1) Ru(1) Cl(3) 91.54(3)
Cl(1) Ru(1) N(1) 178.13(8)
Cl(1) Ru(1) N(2) 99.01(8)
Cl(1) Ru(1) N(3) 97.72(8)
Cl(2) Ru(1) Cl(3) 178.92(3)
Cl(2) Ru(1) N(1) 88.83(8)
Cl(2) Ru(1) N(2) 89.72(8)
Cl(2) Ru(1) N(3) 91.67(8)
Cl(3) Ru(1) N(1) 90.20(8)
Cl(3) Ru(1) N(2) 90.60(8)
Cl(3) Ru(1) N(3) 87.73(8)
N(1) Ru(1) N(2) 81.66(10)
N(1) Ru(1) N(3) 81.66(11)
N(2) Ru(1) N(3) 163.23(11)
O(5) O(8) O(7) 145.4(6)
Ru(1) N(1) C(1) 116.36(19)
Ru(1) N(1) C(2) 116.9(2)
C(1) N(1) C(2) 126.5(3)
Ru(1) N(2) C(3) 111.96(19)
Ru(1) N(2) C(7) 129.0(3)
C(3) N(2) C(7) 119.0(3)
Ru(1) N(3) C(8) 112.2(2)
Ru(1) N(3) C(12) 128.9(2)
C(8) N(3) C(12) 118.8(3)
O(1) C(1) N(1) 126.1(3)
O(1) C(1) C(3) 121.8(3)
N(1) C(1) C(3) 112.1(3)
O(2) C(2) N(1) 126.0(3)
O(2) C(2) C(8) 121.9(3)
N(1) C(2) C(8) 112.1(3)
N(2) C(3) C(1) 116.9(3)
N(2) C(3) C(4) 121.8(3)
C(1) C(3) C(4) 121.3(3)
C(3) C(4) C(5) 118.9(4)
C(4) C(5) C(6) 119.3(4)
C(5) C(6) C(7) 119.3(4)
N(2) C(7) C(6) 121.7(4)
N(3) C(8) C(2) 117.0(3)
N(3) C(8) C(9) 122.0(3)
C(2) C(8) C(9) 121.0(3)
C(8) C(9) C(10) 118.9(3)
C(9) C(10) C(11) 119.5(3)
C(10) C(11) C(12) 118.8(3)
N(3) C(12) C(11) 122.0(3)
C(3) C(4) H(1) 120.569
C(5) C(4) H(1) 120.563
C(4) C(5) H(2) 120.379
C(6) C(5) H(2) 120.368
C(5) C(6) H(3) 120.347
C(7) C(6) H(3) 120.344
N(2) C(7) H(4) 119.133
C(6) C(7) H(4) 119.135
C(8) C(9) H(5) 120.567
C(10) C(9) H(5) 120.567
C(9) C(10) H(6) 120.247
C(11) C(10) H(6) 120.240
C(10) C(11) H(7) 120.626
C(12) C(11) H(7) 120.623
N(3) C(12) H(8) 118.985
C(11) C(12) H(8) 118.989

loop_
_geom_bond_atom_site_label_1
_geom_bond_atom_site_label_2
_geom_bond_distance
Ru(1) Cl(1) 2.3921(12)
Ru(1) Cl(2) 2.3656(11)
Ru(1) Cl(3) 2.3543(11)
Ru(1) N(1) 1.976(3)
Ru(1) N(2) 2.061(3)
Ru(1) N(3) 2.058(3)
O(1) C(1) 1.223(4)
O(2) C(2) 1.221(4)
O(5) O(8) 1.238(9)
O(7) O(8) 1.666(9)
N(1) C(1) 1.377(4)
N(1) C(2) 1.378(4)
N(2) C(3) 1.358(5)
N(2) C(7) 1.339(4)
N(3) C(8) 1.360(4)
N(3) C(12) 1.338(5)
C(1) C(3) 1.502(5)
C(2) C(8) 1.501(5)
C(3) C(4) 1.383(5)
C(4) C(5) 1.388(5)
C(5) C(6) 1.378(6)
C(6) C(7) 1.390(5)
C(8) C(9) 1.380(5)
C(9) C(10) 1.386(5)
C(10) C(11) 1.384(5)
C(11) C(12) 1.394(5)
C(4) H(1) 0.950
C(5) H(2) 0.950
C(6) H(3) 0.950
C(7) H(4) 0.950
C(9) H(5) 0.950
C(10) H(6) 0.950
C(11) H(7) 0.950
C(12) H(8) 0.950

loop_
_geom_torsion_atom_site_label_1
_geom_torsion_atom_site_label_2
_geom_torsion_atom_site_label_3
_geom_torsion_atom_site_label_4
_geom_torsion
Cl1 Ru1 N2 C3 173.90(14)
Cl1 Ru1 N2 C7 -6.5(2)
Cl1 Ru1 N3 C8 178.68(13)
Cl1 Ru1 N3 C12 1.2(2)
Cl2 Ru1 N1 C1 -81.00(15)
Cl2 Ru1 N1 C2 94.90(16)
Cl2 Ru1 N2 C3 84.52(15)
Cl2 Ru1 N2 C7 -95.9(2)
Cl2 Ru1 N3 C8 -91.67(14)
Cl2 Ru1 N3 C12 90.86(19)
Cl3 Ru1 N1 C1 99.47(15)
Cl3 Ru1 N1 C2 -84.64(16)
Cl3 Ru1 N2 C3 -94.44(15)
Cl3 Ru1 N2 C7 85.2(2)
Cl3 Ru1 N3 C8 87.43(14)
Cl3 Ru1 N3 C12 -90.04(19)
N1 Ru1 N2 C3 -4.33(16)
N1 Ru1 N2 C7 175.3(3)
N2 Ru1 N1 C1 8.89(16)
N2 Ru1 N1 C2 -175.22(18)
N1 Ru1 N3 C8 -3.10(15)
N1 Ru1 N3 C12 179.4(2)
N3 Ru1 N1 C1 -172.86(18)
N3 Ru1 N1 C2 3.04(16)
Ru1 N1 C1 O1 169.1(2)
Ru1 N1 C1 C3 -11.2(3)
Ru1 N1 C2 O2 176.6(2)
Ru1 N1 C2 C8 -2.4(3)
C1 N1 C2 O2 -8.0(5)
C1 N1 C2 C8 173.1(3)
C2 N1 C1 O1 -6.4(5)
C2 N1 C1 C3 173.3(3)
Ru1 N2 C3 C1 -0.4(3)
Ru1 N2 C3 C4 177.85(18)
Ru1 N2 C7 C6 -178.06(17)
C3 N2 C7 C6 1.5(5)
C7 N2 C3 C1 179.9(3)
C7 N2 C3 C4 -1.8(4)
Ru1 N3 C8 C2 2.8(3)
Ru1 N3 C8 C9 -178.84(18)
Ru1 N3 C12 C11 178.05(17)
C8 N3 C12 C11 0.7(4)
C12 N3 C8 C2 -179.5(3)
C12 N3 C8 C9 -1.1(4)
O1 C1 C3 N2 -172.8(3)
O1 C1 C3 C4 8.9(5)
N1 C1 C3 N2 7.5(4)
N1 C1 C3 C4 -170.8(3)
O2 C2 C8 N3 -179.4(3)
O2 C2 C8 C9 2.2(5)
N1 C2 C8 N3 -0.4(4)
N1 C2 C8 C9 -178.8(3)
N2 C3 C4 C5 1.2(5)
C1 C3 C4 C5 179.4(3)
C3 C4 C5 C6 -0.3(5)
C4 C5 C6 C7 0.1(5)
C5 C6 C7 N2 -0.7(5)
N3 C8 C9 C10 0.7(5)
C2 C8 C9 C10 179.1(3)
C8 C9 C10 C11 0.0(5)
C9 C10 C11 C12 -0.3(5)
C10 C11 C12 N3 -0.0(5)
